data_7015736
loop_
_publ_author_name
'Leonard, Nadia G.'
'Williard, Paul G.'
'Bernskoetter, Wesley H.'

_publ_section_title
;
 Synthesis and coordination chemistry of organoiridium complexes
 supported by an anionic tridentate ligand.
;
_journal_issue 16
_journal_name_full 'Dalton transactions (Cambridge, England : 2003)'
_journal_page_first 4300
_journal_page_last 4306
_journal_paper_doi 10.1039/c1dt10037h
_journal_volume 40
_journal_year 2011
_chemical_formula_sum 'C27 H35 I Ir N2 O P'
_chemical_formula_weight 753.64
_chemical_name_common wb12nov10
_space_group_crystal_system monoclinic
_space_group_IT_number 14
_space_group_name_Hall '-P 2yn'
_space_group_name_H-M_alt 'P 1 21/n 1'
_symmetry_space_group_name_Hall '-P 2yn'
_symmetry_space_group_name_H-M 'P 1 21/n 1'
_atom_sites_solution_hydrogens geom
_atom_sites_solution_primary direct
_atom_sites_solution_secondary difmap
_cell_angle_alpha 90
_cell_angle_beta 98.231(6)
_cell_angle_gamma 90
_cell_formula_units_Z 4
_cell_length_a 10.255(5)
_cell_length_b 16.564(8)
_cell_length_c 15.548(8)
_cell_measurement_reflns_used 3204
_cell_measurement_temperature 173.(2)
_cell_measurement_theta_max 23.0598
_cell_measurement_theta_min 2.4592
_cell_volume 2614(2)
_computing_cell_refinement 'SAINT V7.68A (Bruker AXS, 2009)'
_computing_data_collection 'Bruker Instrument Service v2008, 7, 0, 0'
_computing_data_reduction 'SAINT V7.68A (Bruker AXS, 2009)'
_computing_structure_refinement 'SHELXL-97 (Sheldrick, 2008)'
_computing_structure_solution 'SHELXS-97 (Sheldrick, 2008)'
_diffrn_ambient_temperature 173.(2)
_diffrn_detector_area_resol_mean 8.3333
_diffrn_measured_fraction_theta_full 0.988
_diffrn_measured_fraction_theta_max 0.988
_diffrn_measurement_device_type 'Apex 1K'
_diffrn_measurement_method 'Mo K\a'
_diffrn_radiation_wavelength 0.71073
_diffrn_reflns_av_R_equivalents 0.1295
_diffrn_reflns_av_sigmaI/netI 0.1221
_diffrn_reflns_limit_h_max 11
_diffrn_reflns_limit_h_min -11
_diffrn_reflns_limit_k_max 18
_diffrn_reflns_limit_k_min -18
_diffrn_reflns_limit_l_max 17
_diffrn_reflns_limit_l_min -17
_diffrn_reflns_number 13073
_diffrn_reflns_theta_full 23.25
_diffrn_reflns_theta_max 23.25
_diffrn_reflns_theta_min 2.24
_exptl_absorpt_coefficient_mu 6.373
_exptl_absorpt_correction_T_max 0.7449
_exptl_absorpt_correction_T_min 0.4274
_exptl_absorpt_correction_type empirical
_exptl_absorpt_process_details 'SADABS V2008/1 (Bruker AXS)'
_exptl_crystal_colour 'clear pale gold'
_exptl_crystal_density_diffrn 1.915
_exptl_crystal_density_method 'not measured'
_exptl_crystal_description diamond
_exptl_crystal_F_000 1456
_exptl_crystal_size_max 0.100
_exptl_crystal_size_mid 0.100
_exptl_crystal_size_min 0.100
_refine_diff_density_max 2.805
_refine_diff_density_min -2.041
_refine_ls_extinction_method none
_refine_ls_goodness_of_fit_ref 1.003
_refine_ls_hydrogen_treatment constr
_refine_ls_matrix_type full
_refine_ls_number_parameters 301
_refine_ls_number_reflns 3720
_refine_ls_number_restraints 0
_refine_ls_restrained_S_all 1.003
_refine_ls_R_factor_all 0.1052
_refine_ls_R_factor_gt 0.0812
_refine_ls_shift/su_max 0.000
_refine_ls_shift/su_mean 0.000
_refine_ls_structure_factor_coef Fsqd
_refine_ls_weighting_details 'calc w=1/[\s^2^(Fo^2^)+(0.1578P)^2^+0.0000P] where P=(Fo^2^+2Fc^2^)/3'
_refine_ls_weighting_scheme calc
_refine_ls_wR_factor_gt 0.2085
_refine_ls_wR_factor_ref 0.2387
_reflns_number_gt 2701
_reflns_number_total 3720
_reflns_threshold_expression >2sigma(I)
_cod_data_source_file c1dt10037h.txt
_cod_data_source_block I
_cod_original_cell_volume 2614.(2)
_cod_database_code 7015736

loop_
_space_group_symop_operation_xyz
'x, y, z'
'-x+1/2, y+1/2, -z+1/2'
'-x, -y, -z'
'x-1/2, -y-1/2, z-1/2'

loop_
_atom_site_type_symbol
_atom_site_label
_atom_site_fract_x
_atom_site_fract_y
_atom_site_fract_z
_atom_site_U_iso_or_equiv
_atom_site_adp_type
_atom_site_calc_flag
_atom_site_refinement_flags
_atom_site_occupancy
_atom_site_disorder_assembly
_atom_site_disorder_group
C C1 0.1845(17) 0.1889(10) 0.9848(11) 0.028(4) Uani d . 1 . .
C C2 0.2844(17) 0.2190(11) 1.0496(11) 0.031(4) Uani d . 1 . .
H H2 0.3207 0.2711 1.0435 0.038 Uiso calc R 1 . .
C C3 0.329(2) 0.1720(13) 1.1222(14) 0.050(6) Uani d . 1 . .
H H3 0.3935 0.1931 1.1664 0.06 Uiso calc R 1 . .
C C4 0.281(2) 0.0949(12) 1.1305(12) 0.042(5) Uani d . 1 . .
H H4 0.3122 0.0634 1.1803 0.051 Uiso calc R 1 . .
C C5 0.1879(18) 0.0638(11) 1.0669(13) 0.044(5) Uani d . 1 . .
H H5 0.1545 0.0109 1.0728 0.052 Uiso calc R 1 . .
C C6 0.1419(18) 0.1099(11) 0.9931(11) 0.033(4) Uani d . 1 . .
H H6 0.0807 0.0869 0.9481 0.039 Uiso calc R 1 . .
C C7 0.0118(16) 0.3242(10) 0.9465(12) 0.027(4) Uani d . 1 . .
C C8 0.055(2) 0.3619(12) 1.0257(13) 0.043(5) Uani d . 1 . .
H H8 0.1399 0.3498 1.0555 0.052 Uiso calc R 1 . .
C C9 -0.023(3) 0.4161(12) 1.0618(16) 0.061(7) Uani d . 1 . .
H H9 0.0095 0.4435 1.1142 0.073 Uiso calc R 1 . .
C C10 -0.145(3) 0.4297(14) 1.022(3) 0.087(11) Uani d . 1 . .
H H10 -0.1998 0.4652 1.0488 0.104 Uiso calc R 1 . .
C C11 -0.196(2) 0.3949(15) 0.944(2) 0.068(8) Uani d . 1 . .
H H11 -0.2822 0.4072 0.9166 0.081 Uiso calc R 1 . .
C C12 -0.117(2) 0.3411(13) 0.9050(15) 0.049(5) Uani d . 1 . .
H H12 -0.1491 0.3161 0.8512 0.059 Uiso calc R 1 . .
C C13 0.0152(18) 0.1952(9) 0.8225(12) 0.031(4) Uani d . 1 . .
C C14 -0.0995(19) 0.1557(12) 0.8352(13) 0.042(5) Uani d . 1 . .
H H14 -0.13 0.1625 0.8897 0.051 Uiso calc R 1 . .
C C15 -0.173(3) 0.1067(14) 0.7737(19) 0.072(8) Uani d . 1 . .
H H15 -0.2553 0.0844 0.7835 0.087 Uiso calc R 1 . .
C C16 -0.123(2) 0.0925(12) 0.6991(17) 0.060(7) Uani d . 1 . .
H H16 -0.1682 0.0555 0.6585 0.072 Uiso calc R 1 . .
C C17 -0.009(2) 0.1295(12) 0.6792(14) 0.056(7) Uani d . 1 . .
H H17 0.0223 0.117 0.626 0.068 Uiso calc R 1 . .
C C18 0.062(2) 0.1851(11) 0.7366(15) 0.050(7) Uani d . 1 . .
C C19 0.215(2) 0.2246(16) 0.6392(14) 0.061(7) Uani d . 1 . .
H H19A 0.141 0.2151 0.592 0.074 Uiso calc R 1 . .
H H19B 0.2768 0.1786 0.6406 0.074 Uiso calc R 1 . .
C C20 0.285(2) 0.3024(18) 0.6223(14) 0.072(8) Uani d . 1 . .
H H20A 0.3412 0.2932 0.5763 0.086 Uiso calc R 1 . .
H H20B 0.2195 0.3444 0.6015 0.086 Uiso calc R 1 . .
C C21 0.500(2) 0.2887(15) 0.7111(13) 0.060(7) Uani d . 1 . .
H H21A 0.4845 0.2305 0.7041 0.09 Uiso calc R 1 . .
H H21B 0.5498 0.2994 0.7685 0.09 Uiso calc R 1 . .
H H21C 0.5492 0.3082 0.6659 0.09 Uiso calc R 1 . .
C C22 0.404(3) 0.4200(16) 0.6902(17) 0.080(8) Uani d . 1 . .
H H22A 0.4698 0.4379 0.7386 0.12 Uiso calc R 1 . .
H H22B 0.3246 0.4531 0.6882 0.12 Uiso calc R 1 . .
H H22C 0.4402 0.4258 0.6355 0.12 Uiso calc R 1 . .
C C23 0.528(2) 0.1946(11) 0.9124(15) 0.051(6) Uani d . 1 . .
H H23A 0.5211 0.2297 0.9631 0.062 Uiso calc R 1 . .
H H23B 0.6003 0.2145 0.8823 0.062 Uiso calc R 1 . .
C C24 0.551(2) 0.1096(12) 0.9399(15) 0.056(6) Uani d . 1 . .
H H24A 0.6369 0.0912 0.9259 0.067 Uiso calc R 1 . .
H H24B 0.5517 0.1052 1.0035 0.067 Uiso calc R 1 . .
C C25 0.446(2) 0.0589(13) 0.8950(15) 0.060(6) Uani d . 1 . .
H H25A 0.3871 0.0392 0.9357 0.072 Uiso calc R 1 . .
H H25B 0.483 0.012 0.8673 0.072 Uiso calc R 1 . .
C C26 0.374(2) 0.1135(11) 0.8285(13) 0.042(5) Uani d . 1 . .
H H26A 0.4013 0.1028 0.771 0.051 Uiso calc R 1 . .
H H26B 0.2779 0.104 0.824 0.051 Uiso calc R 1 . .
C C27 0.134(2) 0.3960(11) 0.7747(12) 0.042(5) Uani d . 1 . .
H H27A 0.0752 0.3803 0.7219 0.062 Uiso calc R 1 . .
H H27B 0.1839 0.4441 0.7629 0.062 Uiso calc R 1 . .
H H27C 0.0811 0.408 0.821 0.062 Uiso calc R 1 . .
I I1 0.40667(11) 0.40249(7) 0.92551(8) 0.0353(4) Uani d . 1 . .
Ir Ir1 0.26165(6) 0.30294(4) 0.81321(4) 0.0279(3) Uani d . 1 . .
N N1 0.3697(19) 0.3315(12) 0.7034(11) 0.054(5) Uani d . 1 . .
N N2 0.1656(17) 0.2310(9) 0.7217(9) 0.039(4) Uani d . 1 . .
O O2 0.4032(12) 0.1930(7) 0.8533(9) 0.038(3) Uani d . 1 . .
P P1 0.1190(4) 0.2557(3) 0.8955(3) 0.0274(10) Uani d . 1 . .

loop_
_atom_site_aniso_label
_atom_site_aniso_U_11
_atom_site_aniso_U_22
_atom_site_aniso_U_33
_atom_site_aniso_U_12
_atom_site_aniso_U_13
_atom_site_aniso_U_23
C1 0.024(10) 0.029(10) 0.032(10) 0.004(8) 0.011(8) 0.004(7)
C2 0.028(10) 0.027(10) 0.038(11) 0.011(8) 0.001(8) 0.000(8)
C3 0.042(12) 0.047(13) 0.053(13) 0.001(10) -0.021(10) -0.009(11)
C4 0.049(12) 0.040(12) 0.034(11) 0.003(10) -0.009(9) 0.016(9)
C5 0.036(11) 0.025(10) 0.067(14) -0.008(9) -0.003(10) 0.012(10)
C6 0.039(11) 0.026(10) 0.033(10) 0.011(8) 0.005(8) 0.006(8)
C7 0.026(10) 0.013(8) 0.043(11) 0.003(7) 0.012(8) 0.013(8)
C8 0.056(13) 0.037(12) 0.041(11) -0.006(10) 0.025(10) 0.000(9)
C9 0.084(19) 0.030(12) 0.084(17) 0.000(12) 0.063(15) -0.015(11)
C10 0.06(2) 0.019(12) 0.20(4) 0.006(13) 0.08(2) 0.019(17)
C11 0.026(12) 0.039(14) 0.15(3) 0.012(11) 0.040(15) 0.041(16)
C12 0.041(13) 0.045(13) 0.061(14) 0.014(11) 0.005(10) 0.012(11)
C13 0.036(11) 0.012(9) 0.041(11) -0.006(8) -0.009(9) 0.003(7)
C14 0.047(13) 0.034(11) 0.046(12) -0.005(10) 0.004(10) 0.006(9)
C15 0.068(17) 0.043(14) 0.09(2) -0.007(13) -0.043(16) 0.033(14)
C16 0.070(17) 0.029(12) 0.067(16) -0.032(12) -0.042(14) 0.004(11)
C17 0.089(18) 0.025(11) 0.043(12) 0.015(12) -0.031(12) -0.011(9)
C18 0.053(14) 0.019(10) 0.063(15) 0.001(10) -0.045(12) -0.002(9)
C19 0.072(17) 0.077(18) 0.031(12) 0.023(14) -0.003(11) -0.010(11)
C20 0.059(16) 0.12(3) 0.033(13) -0.009(15) 0.011(11) 0.023(13)
C21 0.073(17) 0.084(18) 0.025(11) -0.029(14) 0.015(11) 0.003(11)
C22 0.084(19) 0.070(18) 0.081(19) 0.000(15) -0.007(15) 0.027(15)
C23 0.047(13) 0.034(12) 0.063(15) 0.015(10) -0.026(11) -0.003(10)
C24 0.065(15) 0.028(11) 0.066(15) -0.003(11) -0.018(12) -0.013(10)
C25 0.066(15) 0.039(13) 0.069(15) 0.006(12) -0.005(12) 0.024(11)
C26 0.046(12) 0.032(11) 0.048(12) 0.011(9) 0.001(9) -0.014(9)
C27 0.052(13) 0.027(10) 0.042(11) 0.009(9) -0.007(9) 0.002(9)
I1 0.0307(7) 0.0254(7) 0.0485(8) -0.0024(5) 0.0017(6) -0.0019(5)
Ir1 0.0288(5) 0.0254(5) 0.0292(5) 0.0041(3) 0.0033(3) 0.0015(3)
N1 0.064(13) 0.051(11) 0.047(11) 0.016(10) 0.009(9) 0.009(9)
N2 0.054(11) 0.031(9) 0.028(8) 0.006(8) -0.011(7) -0.015(7)
O2 0.028(7) 0.025(7) 0.057(9) 0.002(5) -0.008(6) -0.001(6)
P1 0.025(2) 0.021(2) 0.035(3) 0.001(2) -0.0004(19) 0.000(2)

loop_
_atom_type_symbol
_atom_type_description
_atom_type_scat_dispersion_real
_atom_type_scat_dispersion_imag
_atom_type_scat_source
C C 0.0033 0.0016 'International Tables Vol C Tables 4.2.6.8 and 6.1.1.4'
H H 0.0000 0.0000 'International Tables Vol C Tables 4.2.6.8 and 6.1.1.4'
N N 0.0061 0.0033 'International Tables Vol C Tables 4.2.6.8 and 6.1.1.4'
O O 0.0106 0.0060 'International Tables Vol C Tables 4.2.6.8 and 6.1.1.4'
P P 0.1023 0.0942 'International Tables Vol C Tables 4.2.6.8 and 6.1.1.4'
I I -0.4742 1.8119 'International Tables Vol C Tables 4.2.6.8 and 6.1.1.4'
Ir Ir -1.4442 7.9887 'International Tables Vol C Tables 4.2.6.8 and 6.1.1.4'

loop_
_geom_angle_atom_site_label_1
_geom_angle_atom_site_label_2
_geom_angle_atom_site_label_3
_geom_angle_site_symmetry_1
_geom_angle_site_symmetry_3
_geom_angle
_geom_angle_publ_flag
C6 C1 C2 . . 117.9(16) ?
C6 C1 P1 . . 123.7(14) ?
C2 C1 P1 . . 118.4(13) ?
C3 C2 C1 . . 119.9(17) ?
C3 C2 H2 . . 120.1 ?
C1 C2 H2 . . 120.1 ?
C4 C3 C2 . . 120.8(18) ?
C4 C3 H3 . . 119.6 ?
C2 C3 H3 . . 119.6 ?
C5 C4 C3 . . 120.0(17) ?
C5 C4 H4 . . 120.0 ?
C3 C4 H4 . . 120.0 ?
C4 C5 C6 . . 120.2(17) ?
C4 C5 H5 . . 119.9 ?
C6 C5 H5 . . 119.9 ?
C1 C6 C5 . . 121.0(17) ?
C1 C6 H6 . . 119.5 ?
C5 C6 H6 . . 119.5 ?
C8 C7 C12 . . 118.1(18) ?
C8 C7 P1 . . 121.7(14) ?
C12 C7 P1 . . 120.1(15) ?
C9 C8 C7 . . 122.(2) ?
C9 C8 H8 . . 119.1 ?
C7 C8 H8 . . 119.1 ?
C10 C9 C8 . . 119.(3) ?
C10 C9 H9 . . 120.6 ?
C8 C9 H9 . . 120.6 ?
C9 C10 C11 . . 123.(2) ?
C9 C10 H10 . . 118.4 ?
C11 C10 H10 . . 118.4 ?
C10 C11 C12 . . 119.(2) ?
C10 C11 H11 . . 120.7 ?
C12 C11 H11 . . 120.7 ?
C11 C12 C7 . . 119.(2) ?
C11 C12 H12 . . 120.3 ?
C7 C12 H12 . . 120.3 ?
C14 C13 C18 . . 117.5(17) ?
C14 C13 P1 . . 128.8(16) ?
C18 C13 P1 . . 113.7(14) ?
C13 C14 C15 . . 125.(2) ?
C13 C14 H14 . . 117.7 ?
C15 C14 H14 . . 117.7 ?
C16 C15 C14 . . 117.(2) ?
C16 C15 H15 . . 121.5 ?
C14 C15 H15 . . 121.5 ?
C15 C16 C17 . . 123.(2) ?
C15 C16 H16 . . 118.4 ?
C17 C16 H16 . . 118.4 ?
C16 C17 C18 . . 121.(2) ?
C16 C17 H17 . . 119.5 ?
C18 C17 H17 . . 119.5 ?
N2 C18 C17 . . 127.(2) ?
N2 C18 C13 . . 116.8(15) ?
C17 C18 C13 . . 116.(2) ?
N2 C19 C20 . . 109.1(18) ?
N2 C19 H19A . . 109.9 ?
C20 C19 H19A . . 109.9 ?
N2 C19 H19B . . 109.9 ?
C20 C19 H19B . . 109.9 ?
H19A C19 H19B . . 108.3 ?
N1 C20 C19 . . 110.9(18) ?
N1 C20 H20A . . 109.5 ?
C19 C20 H20A . . 109.5 ?
N1 C20 H20B . . 109.5 ?
C19 C20 H20B . . 109.5 ?
H20A C20 H20B . . 108.0 ?
N1 C21 H21A . . 109.5 ?
N1 C21 H21B . . 109.5 ?
H21A C21 H21B . . 109.5 ?
N1 C21 H21C . . 109.5 ?
H21A C21 H21C . . 109.5 ?
H21B C21 H21C . . 109.5 ?
N1 C22 H22A . . 109.5 ?
N1 C22 H22B . . 109.5 ?
H22A C22 H22B . . 109.5 ?
N1 C22 H22C . . 109.5 ?
H22A C22 H22C . . 109.5 ?
H22B C22 H22C . . 109.5 ?
O2 C23 C24 . . 104.5(16) ?
O2 C23 H23A . . 110.8 ?
C24 C23 H23A . . 110.8 ?
O2 C23 H23B . . 110.8 ?
C24 C23 H23B . . 110.8 ?
H23A C23 H23B . . 108.9 ?
C25 C24 C23 . . 109.6(18) ?
C25 C24 H24A . . 109.8 ?
C23 C24 H24A . . 109.8 ?
C25 C24 H24B . . 109.8 ?
C23 C24 H24B . . 109.8 ?
H24A C24 H24B . . 108.2 ?
C24 C25 C26 . . 103.9(17) ?
C24 C25 H25A . . 111.0 ?
C26 C25 H25A . . 111.0 ?
C24 C25 H25B . . 111.0 ?
C26 C25 H25B . . 111.0 ?
H25A C25 H25B . . 109.0 ?
O2 C26 C25 . . 108.4(16) ?
O2 C26 H26A . . 110.0 ?
C25 C26 H26A . . 110.0 ?
O2 C26 H26B . . 110.0 ?
C25 C26 H26B . . 110.0 ?
H26A C26 H26B . . 108.4 ?
Ir1 C27 H27A . . 109.5 ?
Ir1 C27 H27B . . 109.5 ?
H27A C27 H27B . . 109.5 ?
Ir1 C27 H27C . . 109.5 ?
H27A C27 H27C . . 109.5 ?
H27B C27 H27C . . 109.5 ?
N2 Ir1 C27 . . 90.6(7) ?
N2 Ir1 N1 . . 80.2(7) ?
C27 Ir1 N1 . . 89.1(8) ?
N2 Ir1 P1 . . 84.4(5) ?
C27 Ir1 P1 . . 89.2(6) ?
N1 Ir1 P1 . . 164.4(5) ?
N2 Ir1 O2 . . 87.1(5) ?
C27 Ir1 O2 . . 177.7(6) ?
N1 Ir1 O2 . . 90.7(6) ?
P1 Ir1 O2 . . 90.4(4) ?
N2 Ir1 I1 . . 174.6(5) ?
C27 Ir1 I1 . . 90.0(5) ?
N1 Ir1 I1 . . 94.5(5) ?
P1 Ir1 I1 . . 100.99(12) ?
O2 Ir1 I1 . . 92.3(3) ?
C21 N1 C20 . . 108.3(18) ?
C21 N1 C22 . . 104.2(19) ?
C20 N1 C22 . . 108.1(18) ?
C21 N1 Ir1 . . 112.0(12) ?
C20 N1 Ir1 . . 106.7(14) ?
C22 N1 Ir1 . . 117.3(15) ?
C18 N2 C19 . . 119.6(17) ?
C18 N2 Ir1 . . 122.0(14) ?
C19 N2 Ir1 . . 118.2(14) ?
C26 O2 C23 . . 109.0(13) ?
C26 O2 Ir1 . . 123.9(11) ?
C23 O2 Ir1 . . 127.0(10) ?
C13 P1 C1 . . 105.6(8) ?
C13 P1 C7 . . 106.7(9) ?
C1 P1 C7 . . 103.0(8) ?
C13 P1 Ir1 . . 102.5(7) ?
C1 P1 Ir1 . . 116.8(6) ?
C7 P1 Ir1 . . 121.0(6) ?

loop_
_geom_bond_atom_site_label_1
_geom_bond_atom_site_label_2
_geom_bond_site_symmetry_2
_geom_bond_distance
_geom_bond_publ_flag
C1 C6 . 1.39(2) ?
C1 C2 . 1.42(2) ?
C1 P1 . 1.827(17) ?
C2 C3 . 1.39(3) ?
C2 H2 . 0.95 ?
C3 C4 . 1.38(3) ?
C3 H3 . 0.95 ?
C4 C5 . 1.37(3) ?
C4 H4 . 0.95 ?
C5 C6 . 1.40(2) ?
C5 H5 . 0.95 ?
C6 H6 . 0.95 ?
C7 C8 . 1.39(3) ?
C7 C12 . 1.41(3) ?
C7 P1 . 1.837(18) ?
C8 C9 . 1.37(3) ?
C8 H8 . 0.95 ?
C9 C10 . 1.33(4) ?
C9 H9 . 0.95 ?
C10 C11 . 1.38(4) ?
C10 H10 . 0.95 ?
C11 C12 . 1.40(3) ?
C11 H11 . 0.95 ?
C12 H12 . 0.95 ?
C13 C14 . 1.38(3) ?
C13 C18 . 1.49(3) ?
C13 P1 . 1.755(17) ?
C14 C15 . 1.39(3) ?
C14 H14 . 0.95 ?
C15 C16 . 1.35(4) ?
C15 H15 . 0.95 ?
C16 C17 . 1.40(3) ?
C16 H16 . 0.95 ?
C17 C18 . 1.41(3) ?
C17 H17 . 0.95 ?
C18 N2 . 1.36(3) ?
C19 N2 . 1.45(3) ?
C19 C20 . 1.52(3) ?
C19 H19A . 0.99 ?
C19 H19B . 0.99 ?
C20 N1 . 1.50(3) ?
C20 H20A . 0.99 ?
C20 H20B . 0.99 ?
C21 N1 . 1.50(3) ?
C21 H21A . 0.98 ?
C21 H21B . 0.98 ?
C21 H21C . 0.98 ?
C22 N1 . 1.53(3) ?
C22 H22A . 0.98 ?
C22 H22B . 0.98 ?
C22 H22C . 0.98 ?
C23 O2 . 1.46(2) ?
C23 C24 . 1.48(3) ?
C23 H23A . 0.99 ?
C23 H23B . 0.99 ?
C24 C25 . 1.46(3) ?
C24 H24A . 0.99 ?
C24 H24B . 0.99 ?
C25 C26 . 1.49(3) ?
C25 H25A . 0.99 ?
C25 H25B . 0.99 ?
C26 O2 . 1.39(2) ?
C26 H26A . 0.99 ?
C26 H26B . 0.99 ?
C27 Ir1 . 2.057(17) ?
C27 H27A . 0.98 ?
C27 H27B . 0.98 ?
C27 H27C . 0.98 ?
I1 Ir1 . 2.6900(15) ?
Ir1 N2 . 2.004(14) ?
Ir1 N1 . 2.216(18) ?
Ir1 P1 . 2.220(5) ?
Ir1 O2 . 2.357(11) ?
